data_4033193
loop_
_publ_author_name
'Crespin, Lor\`ene N S'
'Greb, Andreas'
'Blakemore, David C.'
'Ley, Steven V.'

_publ_section_title
;
 Visible-Light-Mediated Annulation of Electron-Rich Alkenes and
 Nitrogen-Centered Radicals from N-Sulfonylallylamines: Construction of
 Chloromethylated Pyrrolidine Derivatives.
;
_journal_issue 24
_journal_name_full 'The Journal of organic chemistry'
_journal_page_first 13093
_journal_page_last 13108
_journal_paper_doi 10.1021/acs.joc.7b02146
_journal_volume 82
_journal_year 2017
_chemical_absolute_configuration unk
_chemical_formula_moiety 'C25 H24 Cl N O2 S'
_chemical_formula_sum 'C25 H24 Cl N O2 S'
_chemical_formula_weight 437.96
_space_group_crystal_system monoclinic
_space_group_IT_number 4
_space_group_name_Hall 'P 2yb'
_space_group_name_H-M_alt 'P 1 21 1'
_symmetry_space_group_name_Hall 'P 2yb'
_symmetry_space_group_name_H-M 'P 1 21 1'
_atom_sites_solution_hydrogens geom
_audit_creation_method SHELXL-2014/7
_cell_angle_alpha 90
_cell_angle_beta 90.3950(10)
_cell_angle_gamma 90
_cell_formula_units_Z 2
_cell_length_a 6.3211(2)
_cell_length_b 8.5298(2)
_cell_length_c 20.3965(8)
_cell_measurement_reflns_used 13525
_cell_measurement_temperature 180(2)
_cell_measurement_theta_max 27.48
_cell_measurement_theta_min 1.00
_cell_volume 1099.71(6)
_computing_cell_refinement 'HKL Scalepack (Otwinowski & Minor, 1997)'
_computing_data_collection 'COLLECT (Nonius, 1999)'
_computing_data_reduction 'HKL Denzo and Scalepack (Otwinowski & Minor, 1997)'
_computing_molecular_graphics 'Mercury (Macrae et al., 2008)'
_computing_publication_material SHELXL
_computing_structure_refinement 'SHELXL (Sheldrick, 2015)'
_computing_structure_solution 'SHELXT (Sheldrick, 2015)'
_diffrn_ambient_temperature 180(2)
_diffrn_measured_fraction_theta_full 0.986
_diffrn_measured_fraction_theta_max 0.965
_diffrn_measurement_device_type 'Nonius KappaCCD'
_diffrn_measurement_method '\w and \f-scans'
_diffrn_radiation_type MoK\a
_diffrn_radiation_wavelength 0.71073
_diffrn_reflns_av_R_equivalents 0.0436
_diffrn_reflns_av_unetI/netI 0.0560
_diffrn_reflns_Laue_measured_fraction_full 0.986
_diffrn_reflns_Laue_measured_fraction_max 0.965
_diffrn_reflns_limit_h_max 8
_diffrn_reflns_limit_h_min -8
_diffrn_reflns_limit_k_max 10
_diffrn_reflns_limit_k_min -11
_diffrn_reflns_limit_l_max 26
_diffrn_reflns_limit_l_min -22
_diffrn_reflns_number 9027
_diffrn_reflns_point_group_measured_fraction_full 0.949
_diffrn_reflns_point_group_measured_fraction_max 0.900
_diffrn_reflns_theta_full 25.242
_diffrn_reflns_theta_max 27.468
_diffrn_reflns_theta_min 3.804
_diffrn_source 'fine-focus sealed tube'
_exptl_absorpt_coefficient_mu 0.290
_exptl_absorpt_correction_T_max 0.937
_exptl_absorpt_correction_T_min 0.875
_exptl_absorpt_correction_type multi-scan
_exptl_absorpt_process_details 'SORTAV (Blessing, 1995)'
_exptl_crystal_colour colourless
_exptl_crystal_density_diffrn 1.323
_exptl_crystal_description block
_exptl_crystal_F_000 460
_exptl_crystal_size_max 0.280
_exptl_crystal_size_mid 0.280
_exptl_crystal_size_min 0.230
_refine_diff_density_max 0.281
_refine_diff_density_min -0.295
_refine_diff_density_rms 0.064
_refine_ls_abs_structure_details
;
Flack x determined using 1547 quotients [(I+)-(I-)]/[(I+)+(I-)]
(Parsons, Flack and Wagner, Acta Cryst. B69 (2013) 249-259).
;
_refine_ls_abs_structure_Flack -0.14(4)
_refine_ls_extinction_coef 0.025(4)
_refine_ls_extinction_method 'SHELXL-2014/7 (Sheldrick, 2014)'
_refine_ls_goodness_of_fit_ref 1.047
_refine_ls_hydrogen_treatment constr
_refine_ls_matrix_type full
_refine_ls_number_parameters 274
_refine_ls_number_reflns 4530
_refine_ls_number_restraints 1
_refine_ls_restrained_S_all 1.046
_refine_ls_R_factor_all 0.0492
_refine_ls_R_factor_gt 0.0391
_refine_ls_shift/su_max 0.001
_refine_ls_shift/su_mean 0.000
_refine_ls_structure_factor_coef Fsqd
_refine_ls_weighting_details 'w=1/[\s^2^(Fo^2^)+(0.0420P)^2^+0.1523P] where P=(Fo^2^+2Fc^2^)/3'
_refine_ls_weighting_scheme calc
_refine_ls_wR_factor_gt 0.0841
_refine_ls_wR_factor_ref 0.0891
_reflns_Friedel_coverage 0.747
_reflns_Friedel_fraction_full 0.908
_reflns_Friedel_fraction_max 0.826
_reflns_number_gt 3979
_reflns_number_total 4530
_reflns_threshold_expression 'I > 2\s(I)'
_cod_data_source_file jo7b02146_si_002.cif
_cod_data_source_block sl_k3_0012
_cod_depositor_comments 'Adding full bibliography for 4033193--4033194.cif.'
_cod_database_code 4033193
_cambridge_user_name 'Lorene Crespin'
_cambridge_user_crsid lc667
_cambridge_supervisor_name 'Steven Ley'
_cambridge_supervisor_crsid svl1000
_cambridge_crystallographer_name 'Andrew Bond'
_cambridge_crystallographer_crsid adb29
_cambridge_sample_id LC639.1
_cambridge_data_id SL_K3_0012
_ccdc_publ_extra_info
;
_cambridge_sample_id LC639.1
_cambridge_data_id SL_K3_0012
;
_shelx_space_group_comment
;
The symmetry employed for this shelxl refinement is uniquely defined
by the following loop, which should always be used as a source of
symmetry information in preference to the above space-group names.
They are only intended as comments.
;
_shelx_estimated_absorpt_t_min 0.923
_shelx_estimated_absorpt_t_max 0.936

loop_
_space_group_symop_operation_xyz
'x, y, z'
'-x, y+1/2, -z'

loop_
_atom_site_label
_atom_site_type_symbol
_atom_site_fract_x
_atom_site_fract_y
_atom_site_fract_z
_atom_site_U_iso_or_equiv
_atom_site_adp_type
_atom_site_occupancy
_atom_site_site_symmetry_order
_atom_site_calc_flag
_atom_site_refinement_flags_posn
_atom_site_refinement_flags_adp
Cl1 Cl 0.36306(13) 0.15317(8) 0.71921(4) 0.0333(2) Uani 1 1 d . .
S1 S 0.60601(11) 0.74981(8) 0.64251(4) 0.02445(19) Uani 1 1 d . .
O1 O 0.6402(3) 0.9066(3) 0.66590(11) 0.0327(5) Uani 1 1 d . .
O2 O 0.7825(3) 0.6524(3) 0.62623(11) 0.0327(5) Uani 1 1 d . .
N1 N 0.4790(4) 0.6578(3) 0.70033(12) 0.0234(5) Uani 1 1 d . .
C1 C 0.2727(5) 0.7186(3) 0.72302(15) 0.0247(7) Uani 1 1 d . .
H1A H 0.1654 0.7156 0.6874 0.030 Uiso 1 1 calc R U
H1B H 0.2858 0.8274 0.7394 0.030 Uiso 1 1 calc R U
C2 C 0.2158(5) 0.6053(3) 0.77842(16) 0.0241(7) Uani 1 1 d . .
C3 C 0.3006(4) 0.4506(4) 0.75037(15) 0.0236(6) Uani 1 1 d . .
C4 C 0.4594(5) 0.4862(3) 0.69700(16) 0.0259(7) Uani 1 1 d . .
H4A H 0.5967 0.4345 0.7060 0.031 Uiso 1 1 calc R U
H4B H 0.4061 0.4521 0.6535 0.031 Uiso 1 1 calc R U
C5 C -0.0252(5) 0.6043(4) 0.78750(19) 0.0323(8) Uani 1 1 d . .
H5A H -0.0607 0.5432 0.8266 0.048 Uiso 1 1 calc R U
H5B H -0.0929 0.5570 0.7489 0.048 Uiso 1 1 calc R U
H5C H -0.0760 0.7121 0.7928 0.048 Uiso 1 1 calc R U
C6 C 0.2421(5) 0.3042(4) 0.76437(16) 0.0266(7) Uani 1 1 d . .
C7 C 0.3304(4) 0.6555(4) 0.84108(15) 0.0252(6) Uani 1 1 d . .
C8 C 0.5032(5) 0.5770(4) 0.86748(16) 0.0289(7) Uani 1 1 d . .
H8A H 0.5535 0.4847 0.8467 0.035 Uiso 1 1 calc R U
C9 C 0.6038(5) 0.6312(5) 0.92388(18) 0.0381(8) Uani 1 1 d . .
H9A H 0.7217 0.5753 0.9411 0.046 Uiso 1 1 calc R U
C10 C 0.5356(6) 0.7639(5) 0.95491(18) 0.0432(9) Uani 1 1 d . .
H10A H 0.6039 0.7994 0.9938 0.052 Uiso 1 1 calc R U
C11 C 0.3652(6) 0.8461(5) 0.9287(2) 0.0460(10) Uani 1 1 d . .
H11A H 0.3179 0.9393 0.9495 0.055 Uiso 1 1 calc R U
C12 C 0.2639(6) 0.7930(4) 0.87260(18) 0.0367(8) Uani 1 1 d . .
H12A H 0.1478 0.8505 0.8552 0.044 Uiso 1 1 calc R U
C13 C 0.4364(4) 0.7606(4) 0.57365(14) 0.0253(6) Uani 1 1 d . .
C14 C 0.4714(5) 0.6638(5) 0.52015(17) 0.0374(8) Uani 1 1 d . .
H14A H 0.5866 0.5923 0.5204 0.045 Uiso 1 1 calc R U
C15 C 0.3367(6) 0.6727(5) 0.46637(18) 0.0425(9) Uani 1 1 d . .
H15A H 0.3623 0.6078 0.4294 0.051 Uiso 1 1 calc R U
C16 C 0.1662(6) 0.7735(4) 0.46536(17) 0.0360(8) Uani 1 1 d . .
C17 C 0.1315(5) 0.8683(4) 0.51975(18) 0.0347(8) Uani 1 1 d . .
H17A H 0.0135 0.9373 0.5200 0.042 Uiso 1 1 calc R U
C18 C 0.2659(5) 0.8638(4) 0.57353(16) 0.0301(7) Uani 1 1 d . .
H18A H 0.2421 0.9305 0.6100 0.036 Uiso 1 1 calc R U
C19 C 0.0193(7) 0.7819(5) 0.4069(2) 0.0542(11) Uani 1 1 d . .
H19A H -0.1271 0.7696 0.4215 0.081 Uiso 1 1 calc R U
H19B H 0.0542 0.6979 0.3761 0.081 Uiso 1 1 calc R U
H19C H 0.0354 0.8837 0.3852 0.081 Uiso 1 1 calc R U
C20 C 0.0912(5) 0.2450(4) 0.81411(16) 0.0306(7) Uani 1 1 d . .
C21 C 0.1135(6) 0.2839(4) 0.87961(18) 0.0394(9) Uani 1 1 d . .
H21A H 0.2281 0.3486 0.8931 0.047 Uiso 1 1 calc R U
C22 C -0.0291(6) 0.2299(5) 0.9260(2) 0.0483(10) Uani 1 1 d . .
H22A H -0.0126 0.2586 0.9707 0.058 Uiso 1 1 calc R U
C23 C -0.1948(6) 0.1343(5) 0.9069(2) 0.0467(10) Uani 1 1 d . .
H23A H -0.2926 0.0968 0.9384 0.056 Uiso 1 1 calc R U
C24 C -0.2173(6) 0.0935(5) 0.8416(2) 0.0507(11) Uani 1 1 d . .
H24A H -0.3309 0.0274 0.8284 0.061 Uiso 1 1 calc R U
C25 C -0.0764(5) 0.1479(5) 0.7953(2) 0.0418(8) Uani 1 1 d . .
H25A H -0.0936 0.1191 0.7506 0.050 Uiso 1 1 calc R U

loop_
_atom_site_aniso_label
_atom_site_aniso_U_11
_atom_site_aniso_U_22
_atom_site_aniso_U_33
_atom_site_aniso_U_23
_atom_site_aniso_U_13
_atom_site_aniso_U_12
Cl1 0.0436(5) 0.0216(4) 0.0346(5) -0.0026(4) -0.0010(3) -0.0013(3)
S1 0.0243(4) 0.0263(4) 0.0227(4) 0.0022(3) 0.0012(3) -0.0025(3)
O1 0.0404(13) 0.0282(12) 0.0294(13) -0.0001(10) -0.0010(10) -0.0101(10)
O2 0.0239(11) 0.0427(12) 0.0314(13) 0.0052(12) 0.0039(9) 0.0025(10)
N1 0.0242(12) 0.0230(12) 0.0230(13) 0.0004(12) 0.0015(10) -0.0011(11)
C1 0.0231(15) 0.0265(16) 0.0245(16) 0.0012(12) 0.0018(12) 0.0022(12)
C2 0.0227(15) 0.0248(15) 0.0247(17) 0.0024(12) 0.0007(13) -0.0014(11)
C3 0.0215(14) 0.0275(16) 0.0216(16) -0.0015(13) -0.0017(12) -0.0034(12)
C4 0.0270(15) 0.0223(15) 0.0285(18) -0.0014(12) 0.0034(13) -0.0025(12)
C5 0.0232(16) 0.0369(18) 0.037(2) 0.0035(14) 0.0014(14) 0.0024(13)
C6 0.0271(15) 0.0292(17) 0.0234(18) -0.0002(12) -0.0056(13) -0.0027(12)
C7 0.0242(14) 0.0266(14) 0.0247(16) 0.0008(14) 0.0038(12) -0.0039(13)
C8 0.0244(15) 0.0348(17) 0.0277(18) 0.0000(14) 0.0023(13) -0.0029(13)
C9 0.0319(17) 0.051(2) 0.032(2) 0.0041(17) -0.0057(14) -0.0059(16)
C10 0.050(2) 0.054(2) 0.0263(18) -0.0056(19) -0.0026(16) -0.0141(19)
C11 0.061(2) 0.042(2) 0.035(2) -0.0147(17) 0.0037(19) -0.0025(18)
C12 0.0427(19) 0.036(2) 0.031(2) -0.0050(14) -0.0009(15) 0.0046(14)
C13 0.0295(15) 0.0261(15) 0.0204(15) -0.0006(14) 0.0028(12) -0.0010(13)
C14 0.0434(19) 0.0396(18) 0.0292(19) -0.0068(17) -0.0008(15) 0.0071(17)
C15 0.055(2) 0.042(2) 0.030(2) -0.0095(17) -0.0032(17) 0.0027(19)
C16 0.0419(18) 0.0348(19) 0.0311(19) 0.0061(16) -0.0096(15) -0.0121(15)
C17 0.0319(17) 0.0364(19) 0.036(2) 0.0069(16) -0.0048(15) 0.0026(15)
C18 0.0355(17) 0.0284(17) 0.0265(18) -0.0010(14) 0.0015(14) 0.0023(13)
C19 0.068(3) 0.055(3) 0.039(2) 0.0067(19) -0.024(2) -0.016(2)
C20 0.0300(16) 0.0260(15) 0.0356(19) 0.0074(15) -0.0022(13) -0.0024(14)
C21 0.0405(19) 0.042(2) 0.036(2) 0.0032(16) 0.0002(16) -0.0146(15)
C22 0.051(2) 0.055(2) 0.039(2) 0.011(2) 0.0066(17) -0.010(2)
C23 0.040(2) 0.048(2) 0.052(3) 0.014(2) 0.0093(18) -0.0095(18)
C24 0.034(2) 0.052(2) 0.066(3) 0.015(2) -0.0012(19) -0.0164(17)
C25 0.0380(19) 0.0448(19) 0.042(2) 0.0061(19) -0.0077(16) -0.0130(17)

loop_
_atom_type_symbol
_atom_type_description
_atom_type_scat_dispersion_real
_atom_type_scat_dispersion_imag
_atom_type_scat_source
C C 0.0033 0.0016 'International Tables Vol C Tables 4.2.6.8 and 6.1.1.4'
H H 0.0000 0.0000 'International Tables Vol C Tables 4.2.6.8 and 6.1.1.4'
N N 0.0061 0.0033 'International Tables Vol C Tables 4.2.6.8 and 6.1.1.4'
O O 0.0106 0.0060 'International Tables Vol C Tables 4.2.6.8 and 6.1.1.4'
S S 0.1246 0.1234 'International Tables Vol C Tables 4.2.6.8 and 6.1.1.4'
Cl Cl 0.1484 0.1585 'International Tables Vol C Tables 4.2.6.8 and 6.1.1.4'

loop_
_geom_angle_atom_site_label_1
_geom_angle_atom_site_label_2
_geom_angle_atom_site_label_3
_geom_angle
O2 S1 O1 120.13(14)
O2 S1 N1 106.05(13)
O1 S1 N1 106.33(14)
O2 S1 C13 108.42(14)
O1 S1 C13 107.78(14)
N1 S1 C13 107.52(13)
C4 N1 C1 106.8(2)
C4 N1 S1 119.1(2)
C1 N1 S1 119.8(2)
N1 C1 C2 102.8(2)
N1 C1 H1A 111.2
C2 C1 H1A 111.2
N1 C1 H1B 111.2
C2 C1 H1B 111.2
H1A C1 H1B 109.1
C7 C2 C1 109.2(2)
C7 C2 C5 111.5(3)
C1 C2 C5 109.3(3)
C7 C2 C3 112.8(2)
C1 C2 C3 100.5(2)
C5 C2 C3 112.9(2)
C6 C3 C4 121.8(3)
C6 C3 C2 128.8(3)
C4 C3 C2 109.3(2)
N1 C4 C3 102.8(2)
N1 C4 H4A 111.2
C3 C4 H4A 111.2
N1 C4 H4B 111.2
C3 C4 H4B 111.2
H4A C4 H4B 109.1
C2 C5 H5A 109.5
C2 C5 H5B 109.5
H5A C5 H5B 109.5
C2 C5 H5C 109.5
H5A C5 H5C 109.5
H5B C5 H5C 109.5
C3 C6 C20 130.1(3)
C3 C6 Cl1 116.8(3)
C20 C6 Cl1 113.1(2)
C8 C7 C12 117.6(3)
C8 C7 C2 123.9(3)
C12 C7 C2 118.5(3)
C7 C8 C9 121.0(3)
C7 C8 H8A 119.5
C9 C8 H8A 119.5
C10 C9 C8 120.9(3)
C10 C9 H9A 119.5
C8 C9 H9A 119.5
C9 C10 C11 119.1(3)
C9 C10 H10A 120.5
C11 C10 H10A 120.5
C12 C11 C10 120.4(4)
C12 C11 H11A 119.8
C10 C11 H11A 119.8
C11 C12 C7 120.9(3)
C11 C12 H12A 119.5
C7 C12 H12A 119.5
C14 C13 C18 120.2(3)
C14 C13 S1 119.7(2)
C18 C13 S1 120.1(2)
C15 C14 C13 119.3(3)
C15 C14 H14A 120.4
C13 C14 H14A 120.4
C16 C15 C14 121.5(3)
C16 C15 H15A 119.3
C14 C15 H15A 119.3
C15 C16 C17 118.6(3)
C15 C16 C19 121.2(3)
C17 C16 C19 120.2(3)
C18 C17 C16 121.1(3)
C18 C17 H17A 119.5
C16 C17 H17A 119.5
C17 C18 C13 119.4(3)
C17 C18 H18A 120.3
C13 C18 H18A 120.3
C16 C19 H19A 109.5
C16 C19 H19B 109.5
H19A C19 H19B 109.5
C16 C19 H19C 109.5
H19A C19 H19C 109.5
H19B C19 H19C 109.5
C21 C20 C25 118.7(3)
C21 C20 C6 121.1(3)
C25 C20 C6 120.2(3)
C20 C21 C22 121.1(3)
C20 C21 H21A 119.5
C22 C21 H21A 119.5
C23 C22 C21 119.8(4)
C23 C22 H22A 120.1
C21 C22 H22A 120.1
C22 C23 C24 119.5(4)
C22 C23 H23A 120.2
C24 C23 H23A 120.2
C25 C24 C23 120.7(4)
C25 C24 H24A 119.6
C23 C24 H24A 119.6
C24 C25 C20 120.2(4)
C24 C25 H25A 119.9
C20 C25 H25A 119.9

loop_
_geom_bond_atom_site_label_1
_geom_bond_atom_site_label_2
_geom_bond_distance
Cl1 C6 1.761(3)
S1 O2 1.432(2)
S1 O1 1.436(2)
S1 N1 1.632(3)
S1 C13 1.764(3)
N1 C4 1.471(4)
N1 C1 1.481(4)
C1 C2 1.532(4)
C1 H1A 0.9900
C1 H1B 0.9900
C2 C7 1.526(4)
C2 C5 1.536(4)
C2 C3 1.536(4)
C3 C6 1.334(4)
C3 C4 1.517(4)
C4 H4A 0.9900
C4 H4B 0.9900
C5 H5A 0.9800
C5 H5B 0.9800
C5 H5C 0.9800
C6 C20 1.485(4)
C7 C8 1.387(4)
C7 C12 1.403(5)
C8 C9 1.390(5)
C8 H8A 0.9500
C9 C10 1.368(6)
C9 H9A 0.9500
C10 C11 1.388(6)
C10 H10A 0.9500
C11 C12 1.384(5)
C11 H11A 0.9500
C12 H12A 0.9500
C13 C14 1.387(5)
C13 C18 1.392(4)
C14 C15 1.386(5)
C14 H14A 0.9500
C15 C16 1.379(5)
C15 H15A 0.9500
C16 C17 1.392(5)
C16 C19 1.508(5)
C17 C18 1.383(5)
C17 H17A 0.9500
C18 H18A 0.9500
C19 H19A 0.9800
C19 H19B 0.9800
C19 H19C 0.9800
C20 C21 1.383(5)
C20 C25 1.396(5)
C21 C22 1.390(5)
C21 H21A 0.9500
C22 C23 1.382(6)
C22 H22A 0.9500
C23 C24 1.383(6)
C23 H23A 0.9500
C24 C25 1.383(5)
C24 H24A 0.9500
C25 H25A 0.9500

loop_
_geom_torsion_atom_site_label_1
_geom_torsion_atom_site_label_2
_geom_torsion_atom_site_label_3
_geom_torsion_atom_site_label_4
_geom_torsion
O2 S1 N1 C4 -38.4(3)
O1 S1 N1 C4 -167.4(2)
C13 S1 N1 C4 77.4(2)
O2 S1 N1 C1 -172.8(2)
O1 S1 N1 C1 58.2(3)
C13 S1 N1 C1 -57.0(3)
C4 N1 C1 C2 43.4(3)
S1 N1 C1 C2 -177.3(2)
N1 C1 C2 C7 82.1(3)
N1 C1 C2 C5 -155.7(3)
N1 C1 C2 C3 -36.8(3)
C7 C2 C3 C6 87.7(4)
C1 C2 C3 C6 -156.2(3)
C5 C2 C3 C6 -39.8(4)
C7 C2 C3 C4 -96.9(3)
C1 C2 C3 C4 19.3(3)
C5 C2 C3 C4 135.6(3)
C1 N1 C4 C3 -30.1(3)
S1 N1 C4 C3 -169.75(19)
C6 C3 C4 N1 -178.5(3)
C2 C3 C4 N1 5.7(3)
C4 C3 C6 C20 179.9(3)
C2 C3 C6 C20 -5.1(6)
C4 C3 C6 Cl1 1.5(4)
C2 C3 C6 Cl1 176.4(2)
C1 C2 C7 C8 -106.3(3)
C5 C2 C7 C8 132.8(3)
C3 C2 C7 C8 4.6(4)
C1 C2 C7 C12 70.8(3)
C5 C2 C7 C12 -50.1(4)
C3 C2 C7 C12 -178.3(3)
C12 C7 C8 C9 1.2(5)
C2 C7 C8 C9 178.3(3)
C7 C8 C9 C10 -0.2(5)
C8 C9 C10 C11 -1.0(5)
C9 C10 C11 C12 1.0(6)
C10 C11 C12 C7 0.2(6)
C8 C7 C12 C11 -1.2(5)
C2 C7 C12 C11 -178.5(3)
O2 S1 C13 C14 9.2(3)
O1 S1 C13 C14 140.7(3)
N1 S1 C13 C14 -105.1(3)
O2 S1 C13 C18 -171.9(3)
O1 S1 C13 C18 -40.5(3)
N1 S1 C13 C18 73.8(3)
C18 C13 C14 C15 0.8(5)
S1 C13 C14 C15 179.7(3)
C13 C14 C15 C16 -1.2(6)
C14 C15 C16 C17 0.3(5)
C14 C15 C16 C19 -179.6(4)
C15 C16 C17 C18 0.9(5)
C19 C16 C17 C18 -179.2(3)
C16 C17 C18 C13 -1.2(5)
C14 C13 C18 C17 0.3(5)
S1 C13 C18 C17 -178.5(2)
C3 C6 C20 C21 -54.8(5)
Cl1 C6 C20 C21 123.6(3)
C3 C6 C20 C25 125.4(4)
Cl1 C6 C20 C25 -56.1(4)
C25 C20 C21 C22 -1.0(6)
C6 C20 C21 C22 179.3(3)
C20 C21 C22 C23 0.7(6)
C21 C22 C23 C24 -0.1(6)
C22 C23 C24 C25 -0.2(6)
C23 C24 C25 C20 0.0(6)
C21 C20 C25 C24 0.6(6)
C6 C20 C25 C24 -179.7(3)
